data_2217398
loop_
_publ_author_name
'Cao, Lili'
'Englert, Ulli'
'Li, Qi'

_publ_section_title
;
 Bis(4-chloropyridinium) tetrachloridonickelate(II)
;
_journal_coeditor_code AT2533
_journal_issue 2
_journal_name_full 'Acta Crystallographica Section E'
_journal_page_first m377
_journal_page_last m377
_journal_paper_doi 10.1107/S1600536808001360
_journal_volume 64
_journal_year 2008
_chemical_formula_iupac '(C5 H5 Cl N)2 [Ni Cl4]'
_chemical_formula_moiety '2C5 H5 Cl N + , Cl4 Ni 2-'
_chemical_formula_sum 'C10 H10 Cl6 N2 Ni'
_chemical_formula_weight 429.61
_chemical_name_systematic
;
Bis(4-chloropyridinium) tetrachloridonickelate(II)
;
_space_group_IT_number 15
_symmetry_cell_setting monoclinic
_symmetry_space_group_name_Hall '-C 2yc'
_symmetry_space_group_name_H-M 'C 1 2/c 1'
_atom_sites_solution_hydrogens geom
_atom_sites_solution_primary direct
_atom_sites_solution_secondary difmap
_audit_creation_method SHELXL97
_cell_angle_alpha 90.00
_cell_angle_beta 100.526(3)
_cell_angle_gamma 90.00
_cell_formula_units_Z 4
_cell_length_a 16.513(2)
_cell_length_b 7.2862(11)
_cell_length_c 13.948(2)
_cell_measurement_reflns_used 5779
_cell_measurement_temperature 298(2)
_cell_measurement_theta_max 28.32
_cell_measurement_theta_min 2.51
_cell_volume 1649.9(4)
_computing_cell_refinement 'SAINT (Bruker, 1999)'
_computing_data_collection 'SMART (Bruker, 2001)'
_computing_data_reduction 'SAINT (Bruker, 1999)'
_computing_molecular_graphics 'PLATON (Spek, 2003)'
_computing_publication_material 'SHELXTL (Sheldrick, 2008)'
_computing_structure_refinement 'SHELXTL (Bruker, 2000)'
_computing_structure_solution 'SHELXTL (Sheldrick, 2008)'
_diffrn_ambient_temperature 298(2)
_diffrn_measured_fraction_theta_full 0.997
_diffrn_measured_fraction_theta_max 0.997
_diffrn_measurement_device_type 'Bruker SMART APEX CCD area-detector'
_diffrn_measurement_method \w
_diffrn_radiation_monochromator graphite
_diffrn_radiation_source 'fine-focus sealed tube'
_diffrn_radiation_type MoK\a
_diffrn_radiation_wavelength 0.71073
_diffrn_reflns_av_R_equivalents 0.0257
_diffrn_reflns_av_sigmaI/netI 0.0292
_diffrn_reflns_limit_h_max 22
_diffrn_reflns_limit_h_min -12
_diffrn_reflns_limit_k_max 9
_diffrn_reflns_limit_k_min -9
_diffrn_reflns_limit_l_max 18
_diffrn_reflns_limit_l_min -16
_diffrn_reflns_number 5779
_diffrn_reflns_theta_full 28.32
_diffrn_reflns_theta_max 28.32
_diffrn_reflns_theta_min 2.51
_diffrn_standards_decay_% 0
_exptl_absorpt_coefficient_mu 2.133
_exptl_absorpt_correction_T_max 0.57
_exptl_absorpt_correction_T_min 0.46
_exptl_absorpt_correction_type multi-scan
_exptl_absorpt_process_details '(SADABS; Bruker, 1999)'
_exptl_crystal_colour 'light green'
_exptl_crystal_density_diffrn 1.729
_exptl_crystal_density_method 'not measured'
_exptl_crystal_description block
_exptl_crystal_F_000 856
_exptl_crystal_size_max 0.36
_exptl_crystal_size_mid 0.28
_exptl_crystal_size_min 0.26
_refine_diff_density_max 0.795
_refine_diff_density_min -0.976
_refine_ls_extinction_method none
_refine_ls_goodness_of_fit_ref 1.066
_refine_ls_hydrogen_treatment constr
_refine_ls_matrix_type full
_refine_ls_number_parameters 87
_refine_ls_number_reflns 2049
_refine_ls_number_restraints 0
_refine_ls_restrained_S_all 1.066
_refine_ls_R_factor_all 0.0492
_refine_ls_R_factor_gt 0.0446
_refine_ls_shift/su_max 0.000
_refine_ls_shift/su_mean 0.000
_refine_ls_structure_factor_coef Fsqd
_refine_ls_weighting_details 'calc w = 1/[\s^2^(Fo^2^)+(0.0592P)^2^+3.4552P] where P=(Fo^2^+2Fc^2^)/3'
_refine_ls_weighting_scheme calc
_refine_ls_wR_factor_gt 0.1192
_refine_ls_wR_factor_ref 0.1231
_reflns_number_gt 1820
_reflns_number_total 2049
_reflns_threshold_expression I>2\s(I)
_cod_data_source_file at2533.cif
_cod_data_source_block I
_cod_original_cell_volume 1650.0(4)
_cod_original_sg_symbol_H-M 'C 2/c'
_cod_database_code 2217398
_cod_database_fobs_code 2217398

loop_
_symmetry_equiv_pos_as_xyz
'x, y, z'
'-x, y, -z+1/2'
'x+1/2, y+1/2, z'
'-x+1/2, y+1/2, -z+1/2'
'-x, -y, -z'
'x, -y, z-1/2'
'-x+1/2, -y+1/2, -z'
'x+1/2, -y+1/2, z-1/2'

loop_
_atom_site_type_symbol
_atom_site_label
_atom_site_fract_x
_atom_site_fract_y
_atom_site_fract_z
_atom_site_U_iso_or_equiv
_atom_site_adp_type
_atom_site_calc_flag
_atom_site_refinement_flags
_atom_site_occupancy
Ni Ni1 0.5000 0.04605(7) 0.7500 0.03657(17) Uani d S 1
Cl Cl1 0.23687(6) 0.54295(11) 0.57163(7) 0.0551(2) Uani d . 1
N N1 0.4043(2) 0.3152(4) 0.3908(3) 0.0575(8) Uani d . 1
H H1 0.4372 0.2717 0.3553 0.069 Uiso calc R 1
C C6 0.3310(2) 0.3788(5) 0.3468(3) 0.0561(8) Uani d . 1
H H6A 0.3162 0.3745 0.2792 0.067 Uiso calc R 1
C C5 0.2776(2) 0.4503(4) 0.4014(3) 0.0488(7) Uani d . 1
H H5A 0.2262 0.4942 0.3719 0.059 Uiso calc R 1
C C4 0.30238(19) 0.4555(4) 0.5012(2) 0.0425(6) Uani d . 1
C C3 0.3784(2) 0.3868(5) 0.5454(3) 0.0557(8) Uani d . 1
H H3A 0.3947 0.3887 0.6129 0.067 Uiso calc R 1
C C2 0.4285(2) 0.3161(5) 0.4867(3) 0.0604(9) Uani d . 1
H H2A 0.4798 0.2685 0.5141 0.072 Uiso calc R 1
Cl Cl2 0.42552(5) -0.15941(15) 0.64578(9) 0.0716(3) Uani d . 1
Cl Cl3 0.59081(7) 0.21312(15) 0.68764(8) 0.0692(3) Uani d . 1

loop_
_atom_site_aniso_label
_atom_site_aniso_U_11
_atom_site_aniso_U_22
_atom_site_aniso_U_33
_atom_site_aniso_U_12
_atom_site_aniso_U_13
_atom_site_aniso_U_23
Ni1 0.0316(3) 0.0336(3) 0.0470(3) 0.000 0.0137(2) 0.000
Cl1 0.0570(5) 0.0507(5) 0.0633(5) 0.0008(4) 0.0259(4) -0.0050(3)
N1 0.0537(17) 0.0489(15) 0.077(2) 0.0035(13) 0.0319(16) -0.0008(14)
C6 0.063(2) 0.0528(18) 0.0570(18) 0.0012(17) 0.0217(16) 0.0033(15)
C5 0.0463(17) 0.0456(16) 0.0560(18) 0.0044(13) 0.0130(14) 0.0072(13)
C4 0.0402(15) 0.0360(14) 0.0538(16) -0.0028(11) 0.0146(13) -0.0009(12)
C3 0.0510(19) 0.0515(18) 0.062(2) 0.0024(15) 0.0026(16) 0.0000(16)
C2 0.0416(17) 0.0540(19) 0.085(3) 0.0063(15) 0.0112(17) -0.0002(18)
Cl2 0.0384(4) 0.0777(6) 0.0951(7) 0.0017(4) 0.0026(4) -0.0373(6)
Cl3 0.0636(6) 0.0751(6) 0.0769(6) -0.0151(5) 0.0337(5) 0.0112(5)

loop_
_atom_type_symbol
_atom_type_description
_atom_type_scat_dispersion_real
_atom_type_scat_dispersion_imag
_atom_type_scat_source
C C 0.0033 0.0016 'International Tables Vol C Tables 4.2.6.8 and 6.1.1.4'
H H 0.0000 0.0000 'International Tables Vol C Tables 4.2.6.8 and 6.1.1.4'
N N 0.0061 0.0033 'International Tables Vol C Tables 4.2.6.8 and 6.1.1.4'
Cl Cl 0.1484 0.1585 'International Tables Vol C Tables 4.2.6.8 and 6.1.1.4'
Ni Ni 0.3393 1.1124 'International Tables Vol C Tables 4.2.6.8 and 6.1.1.4'

loop_
_geom_angle_atom_site_label_1
_geom_angle_atom_site_label_2
_geom_angle_atom_site_label_3
_geom_angle_site_symmetry_1
_geom_angle_site_symmetry_3
_geom_angle
Cl3 Ni1 Cl3 . 2_656 113.76(6)
Cl3 Ni1 Cl2 . . 115.62(4)
Cl3 Ni1 Cl2 2_656 . 106.51(4)
Cl3 Ni1 Cl2 . 2_656 106.51(4)
Cl3 Ni1 Cl2 2_656 2_656 115.62(4)
Cl2 Ni1 Cl2 . 2_656 98.06(6)
C2 N1 C6 . . 122.9(3)
C2 N1 H1 . . 118.5
C6 N1 H1 . . 118.5
N1 C6 C5 . . 119.9(3)
N1 C6 H6A . . 120.1
C5 C6 H6A . . 120.1
C6 C5 C4 . . 118.0(3)
C6 C5 H5A . . 121.0
C4 C5 H5A . . 121.0
C5 C4 C3 . . 121.1(3)
C5 C4 Cl1 . . 119.2(3)
C3 C4 Cl1 . . 119.6(3)
C2 C3 C4 . . 117.8(3)
C2 C3 H3A . . 121.1
C4 C3 H3A . . 121.1
N1 C2 C3 . . 120.2(3)
N1 C2 H2A . . 119.9
C3 C2 H2A . . 119.9

loop_
_geom_bond_atom_site_label_1
_geom_bond_atom_site_label_2
_geom_bond_site_symmetry_2
_geom_bond_distance
Ni1 Cl3 . 2.2280(9)
Ni1 Cl3 2_656 2.2280(9)
Ni1 Cl2 . 2.2833(10)
Ni1 Cl2 2_656 2.2833(10)
Cl1 C4 . 1.712(3)
N1 C2 . 1.324(5)
N1 C6 . 1.336(5)
N1 H1 . 0.8600
C6 C5 . 1.368(5)
C6 H6A . 0.9300
C5 C4 . 1.379(5)
C5 H5A . 0.9300
C4 C3 . 1.387(5)
C3 C2 . 1.368(5)
C3 H3A . 0.9300
C2 H2A . 0.9300

loop_
_geom_hbond_atom_site_label_D
_geom_hbond_atom_site_label_H
_geom_hbond_atom_site_label_A
_geom_hbond_site_symmetry_A
_geom_hbond_distance_DH
_geom_hbond_distance_HA
_geom_hbond_distance_DA
_geom_hbond_angle_DHA
_geom_hbond_publ_flag
C2 H2A Cl3 1_555 0.93 2.786 3.586(4) 144.8 yes
N1 H1 Cl2 5_656 0.86 2.413 3.158(3) 145.2 yes
C5 H5A Cl2 7_556 0.93 2.749 3.633(4) 159.1 yes
